data_2217479
loop_
_publ_author_name
'Nava, Eva Lina'
'Jesih, Adolf '
'Goreshnik, Evgeny'

_publ_section_title
;
 4-Aminophenylsulfur pentafluoride
;
_journal_coeditor_code DN2303
_journal_issue 2
_journal_name_full 'Acta Crystallographica Section E'
_journal_page_first o416
_journal_page_last o416
_journal_paper_doi 10.1107/S160053680800024X
_journal_volume 64
_journal_year 2008
_chemical_formula_iupac 'C6 H6 F5 N S'
_chemical_formula_moiety 'C6 H6 F5 N S'
_chemical_formula_sum 'C6 H6 F5 N S'
_chemical_formula_weight 219.18
_chemical_name_systematic
;
4-Aminophenylsulfur pentafluoride
;
_space_group_IT_number 61
_symmetry_cell_setting orthorhombic
_symmetry_space_group_name_Hall '-P 2ac 2ab'
_symmetry_space_group_name_H-M 'P b c a'
_atom_sites_solution_hydrogens geom
_atom_sites_solution_primary direct
_atom_sites_solution_secondary difmap
_audit_creation_method 'WinGX routine CIF_UPDATE'
_cell_angle_alpha 90
_cell_angle_beta 90
_cell_angle_gamma 90
_cell_formula_units_Z 8
_cell_length_a 16.0369(13)
_cell_length_b 5.7514(5)
_cell_length_c 17.5305(15)
_cell_measurement_reflns_used 71
_cell_measurement_temperature 200
_cell_measurement_theta_max 29.1292
_cell_measurement_theta_min 1.1615
_cell_volume 1616.9(2)
_computing_cell_refinement 'CrystalClear (Rigaku, 1999)'
_computing_data_collection 'CrystalClear (Rigaku, 1999)'
_computing_data_reduction 'CrystalClear (Rigaku, 1999)'
_computing_molecular_graphics 'ORTEPIII (Burnett & Johnson, 1996) and ORTEP-3 for Windows (Farrugia, 1997)'
_computing_publication_material
;
WinGX (Farrugia, 1999) and
enCIFer (Allen <i>et al.</i>,  2004)
;
_computing_structure_refinement 'SHELXL97 (Sheldrick, 2008)'
_computing_structure_solution 'SIR92 (Altomare <i>et al.</i>,  1993)'
_diffrn_measured_fraction_theta_full 0.999
_diffrn_measured_fraction_theta_max 0.999
_diffrn_measurement_device
;
Mercury CCD (2x2 bin mode)
;
_diffrn_measurement_method dtprofit.ref
_diffrn_radiation_type MoK\a
_diffrn_radiation_wavelength 0.71069
_diffrn_reflns_av_R_equivalents 0.051
_diffrn_reflns_limit_h_max 20
_diffrn_reflns_limit_h_min 0
_diffrn_reflns_limit_k_max 7
_diffrn_reflns_limit_k_min 0
_diffrn_reflns_limit_l_max 21
_diffrn_reflns_limit_l_min 0
_diffrn_reflns_number 6533
_diffrn_reflns_theta_full 26.37
_diffrn_reflns_theta_max 26.37
_diffrn_reflns_theta_min 2.32
_exptl_absorpt_coefficient_mu 0.436
_exptl_absorpt_correction_T_max 0.981
_exptl_absorpt_correction_T_min 0.959
_exptl_absorpt_correction_type multi-scan
_exptl_absorpt_process_details '(Blessing, 1995)'
_exptl_crystal_colour Colourless
_exptl_crystal_density_diffrn 1.801
_exptl_crystal_density_method 'not measured'
_exptl_crystal_description Chunk
_exptl_crystal_F_000 880
_exptl_crystal_size_max 0.1
_exptl_crystal_size_mid 0.08
_exptl_crystal_size_min 0.05
_refine_diff_density_max 0.261
_refine_diff_density_min -0.217
_refine_ls_extinction_method none
_refine_ls_goodness_of_fit_ref 0.578
_refine_ls_hydrogen_treatment constr
_refine_ls_matrix_type full
_refine_ls_number_parameters 118
_refine_ls_number_reflns 1650
_refine_ls_number_restraints 0
_refine_ls_restrained_S_all 0.578
_refine_ls_R_factor_all 0.0933
_refine_ls_R_factor_gt 0.0307
_refine_ls_shift/su_max 0.001
_refine_ls_shift/su_mean 0.000
_refine_ls_structure_factor_coef Fsqd
_refine_ls_weighting_details 'calc w=1/[\s^2^(Fo^2^)]'
_refine_ls_weighting_scheme calc
_refine_ls_wR_factor_gt 0.0479
_refine_ls_wR_factor_ref 0.0651
_reflns_number_gt 633
_reflns_number_total 1650
_reflns_threshold_expression I>2\s(I)
_cod_data_source_file dn2303.cif
_cod_data_source_block I
_cod_database_code 2217479
_cod_database_fobs_code 2217479

loop_
_symmetry_equiv_pos_as_xyz
'x, y, z'
'x+1/2, -y+1/2, -z'
'-x, y+1/2, -z+1/2'
'-x+1/2, -y, z+1/2'
'-x, -y, -z'
'-x-1/2, y-1/2, z'
'x, -y-1/2, z-1/2'
'x-1/2, y, -z-1/2'

loop_
_atom_site_type_symbol
_atom_site_label
_atom_site_fract_x
_atom_site_fract_y
_atom_site_fract_z
_atom_site_U_iso_or_equiv
_atom_site_adp_type
_atom_site_calc_flag
_atom_site_refinement_flags
_atom_site_occupancy
S S1 0.89753(5) 0.08028(15) 0.09772(6) 0.0401(2) Uani d . 1
F F1 0.87251(10) 0.3449(3) 0.10747(12) 0.0606(6) Uani d . 1
F F2 0.80397(8) 0.0204(3) 0.07597(11) 0.0597(6) Uani d . 1
F F3 0.92307(9) -0.1787(3) 0.07811(11) 0.0529(6) Uani d . 1
F F4 0.99217(9) 0.1448(3) 0.10997(12) 0.0566(6) Uani d . 1
F F5 0.91119(10) 0.1370(3) 0.00922(11) 0.0608(6) Uani d . 1
C C1 0.84866(18) -0.0742(6) 0.3495(2) 0.0417(9) Uani d . 1
C C2 0.89380(16) 0.1215(6) 0.3276(2) 0.0424(9) Uani d . 1
H H2 0.9136 0.2228 0.3648 0.051 Uiso calc R 1
C C3 0.90968(17) 0.1681(5) 0.2514(2) 0.0391(9) Uani d . 1
H H3 0.9394 0.3005 0.2377 0.047 Uiso calc R 1
C C4 0.88150(16) 0.0181(5) 0.19639(18) 0.0303(8) Uani d . 1
C C5 0.83895(16) -0.1814(5) 0.2167(2) 0.0364(8) Uani d . 1
H H5 0.8205 -0.2842 0.1794 0.044 Uiso calc R 1
C C6 0.82413(17) -0.2267(5) 0.2925(2) 0.0415(9) Uani d . 1
H H6 0.7969 -0.3635 0.3059 0.050 Uiso calc R 1
N N1 0.82569(15) -0.1078(5) 0.42463(17) 0.0618(9) Uani d . 1
H H11 0.8081 -0.2512 0.4320 0.074 Uiso d R 1
H H12 0.8522 -0.0289 0.4603 0.074 Uiso d R 1

loop_
_atom_site_aniso_label
_atom_site_aniso_U_11
_atom_site_aniso_U_22
_atom_site_aniso_U_33
_atom_site_aniso_U_12
_atom_site_aniso_U_13
_atom_site_aniso_U_23
S1 0.0450(5) 0.0386(5) 0.0367(6) 0.0025(4) 0.0026(5) -0.0008(5)
F1 0.0980(14) 0.0353(11) 0.0486(15) 0.0151(10) 0.0129(12) 0.0070(11)
F2 0.0412(10) 0.0926(15) 0.0453(15) -0.0039(9) -0.0090(10) -0.0005(12)
F3 0.0731(12) 0.0369(11) 0.0487(15) 0.0077(9) 0.0085(11) -0.0127(10)
F4 0.0432(10) 0.0714(13) 0.0552(16) -0.0147(9) 0.0108(10) -0.0010(12)
F5 0.0819(13) 0.0706(14) 0.0300(13) 0.0071(10) 0.0147(11) 0.0067(11)
C1 0.040(2) 0.053(2) 0.032(2) 0.0120(17) 0.0036(18) 0.009(2)
C2 0.0417(19) 0.047(2) 0.038(2) -0.0027(17) -0.0073(18) -0.0070(19)
C3 0.0419(19) 0.037(2) 0.038(2) -0.0076(15) 0.0024(18) -0.0009(19)
C4 0.0336(17) 0.0276(18) 0.030(2) 0.0041(14) 0.0002(15) -0.0005(16)
C5 0.0362(18) 0.0312(19) 0.042(2) -0.0041(15) 0.0018(17) -0.0071(19)
C6 0.0424(19) 0.033(2) 0.049(3) -0.0003(16) 0.0081(19) 0.004(2)
N1 0.0770(19) 0.068(2) 0.040(2) -0.0009(16) 0.0052(17) 0.0081(19)

loop_
_atom_type_symbol
_atom_type_description
_atom_type_scat_dispersion_real
_atom_type_scat_dispersion_imag
_atom_type_scat_source
C C 0.0033 0.0016 'International Tables Vol C Tables 4.2.6.8 and 6.1.1.4'
H H 0 0 'International Tables Vol C Tables 4.2.6.8 and 6.1.1.4'
N N 0.0061 0.0033 'International Tables Vol C Tables 4.2.6.8 and 6.1.1.4'
S S 0.1246 0.1234 'International Tables Vol C Tables 4.2.6.8 and 6.1.1.4'
F F 0.0171 0.0103 'International Tables Vol C Tables 4.2.6.8 and 6.1.1.4'

loop_
_geom_angle_atom_site_label_1
_geom_angle_atom_site_label_2
_geom_angle_atom_site_label_3
_geom_angle
F4 S1 F3 90.11(9)
F4 S1 F1 90.18(10)
F3 S1 F1 173.62(13)
F4 S1 F2 173.86(13)
F3 S1 F2 89.33(10)
F1 S1 F2 89.70(10)
F4 S1 F5 87.26(10)
F3 S1 F5 86.90(11)
F1 S1 F5 86.75(11)
F2 S1 F5 86.60(11)
F4 S1 C4 93.09(12)
F3 S1 C4 93.40(12)
F1 S1 C4 92.95(13)
F2 S1 C4 93.05(12)
F5 S1 C4 179.54(13)
N1 C1 C6 121.5(3)
N1 C1 C2 121.0(4)
C6 C1 C2 117.4(3)
C3 C2 C1 121.2(3)
C3 C2 H2 119.4
C1 C2 H2 119.4
C4 C3 C2 119.7(3)
C4 C3 H3 120.1
C2 C3 H3 120.1
C3 C4 C5 120.2(3)
C3 C4 S1 120.6(2)
C5 C4 S1 119.2(3)
C6 C5 C4 119.5(3)
C6 C5 H5 120.2
C4 C5 H5 120.2
C5 C6 C1 121.8(3)
C5 C6 H6 119.1
C1 C6 H6 119.1
C1 N1 H11 110.9
C1 N1 H12 118.5
H11 N1 H12 122.1

loop_
_geom_bond_atom_site_label_1
_geom_bond_atom_site_label_2
_geom_bond_distance
S1 F4 1.5771(16)
S1 F3 1.5826(17)
S1 F1 1.5832(17)
S1 F2 1.5860(16)
S1 F5 1.600(2)
S1 C4 1.785(3)
C1 N1 1.381(4)
C1 C6 1.386(4)
C1 C2 1.392(4)
C2 C3 1.386(4)
C2 H2 0.9300
C3 C4 1.370(4)
C3 H3 0.9300
C4 C5 1.382(4)
C5 C6 1.375(4)
C5 H5 0.9300
C6 H6 0.9300
N1 H11 0.8813
N1 H12 0.8823

loop_
_geom_hbond_atom_site_label_D
_geom_hbond_atom_site_label_H
_geom_hbond_atom_site_label_A
_geom_hbond_site_symmetry_A
_geom_hbond_distance_DH
_geom_hbond_distance_HA
_geom_hbond_distance_DA
_geom_hbond_angle_DHA
_geom_hbond_publ_flag
N1 H12 F5 7_566 0.89 2.59 3.38 148 y

loop_
_cod_related_entry_id
_cod_related_entry_database
_cod_related_entry_code
1 ChemSpider 2059425
